data_7223686
loop_
_publ_author_name
'Poll, W.'
'Mootz, D.'
'Lohmeyer, M.'

_publ_section_title
;
 Zum System Wasser-Fluorwasserstoff: Phasenverhalten und Kristallstruktur
 von 2D2O3DF, einer deuterierten Verbindung ohne protoniertes Analogon
;
_journal_name_full
;
Zeitschrift fuer Naturforschung, Teil B. Anorganische Chemie, Organische 
Chemie (42,1987-)
;
_journal_page_first 1359
_journal_page_last 1364
_journal_volume 44
_journal_year 1989
_chemical_formula_sum 'D3 F O'
_chemical_name_systematic '(D2 O) (D F)'
_space_group_IT_number 62
_symmetry_space_group_name_Hall '-P 2ac 2n'
_symmetry_space_group_name_H-M 'P n m a'
_cell_angle_alpha 90
_cell_angle_beta 90
_cell_angle_gamma 90
_cell_formula_units_Z 4
_cell_length_a 6.21
_cell_length_b 4.172
_cell_length_c 6.195
_cell_volume 160.501
_citation_journal_id_ASTM ZNBSEN
_cod_data_source_file Poll_ZNBSEN_1989_1981.cif
_cod_data_source_block D3F1O1
_cod_original_cell_volume 160.5008
_cod_original_formula_sum 'D3 F1 O1'
_cod_database_code 7223686

loop_
_symmetry_equiv_pos_as_xyz
x,y,z
-x+1/2,-y,z+1/2
x+1/2,-y+1/2,-z+1/2
-x,y+1/2,-z
-x,-y,-z
x-1/2,y,-z-1/2
-x-1/2,y-1/2,z-1/2
x,-y-1/2,z

loop_
_atom_site_label
_atom_site_type_symbol
_atom_site_fract_x
_atom_site_fract_y
_atom_site_fract_z
_atom_site_occupancy
_atom_site_U_iso_or_equiv
D1 D+1 0.396 0.454 0.262 1 0.0
O1 O-2 0.4113 0.25 0.1755 1 0.0
D2 D+1 0.307 0.25 0.053 1 0.0
F1 F-1 0.351 0.75 0.3779 1 0.0
